data_4322804
loop_
_publ_author_name
'Jorge Forni\'es-C\'amer'
'Anna M. Masdeu-Bult\'o'
'Carmen Claver'
'Christine J. Cardin'

_publ_section_title
;
 Mononuclear Platinum(II) and Palladium(II) Dithiolate Complexes as
 Chelate Metalloligands for Preparation of Heterobimetallic d8-d8
 Complexes
;
_journal_name_full 'Inorganic Chemistry'
_journal_page_first 2626
_journal_page_last 2632
_journal_paper_doi 10.1021/ic970557o
_journal_volume 37
_journal_year 1998
_chemical_formula_moiety 'C47.5 H48 Cl2 O5 P2 Pt Rh S2'
_chemical_formula_structural '[(PPh3)2Pt(PDT)Rh(COD)]ClO4'
_chemical_formula_sum 'C47.5 H48 Cl2 O5 P2 Pt Rh S2'
_chemical_formula_weight 1193.82
_chemical_name_systematic
; 
bis(triphenylphosphino)platinum(II)(m-propanodithiolate)
 (1,5-cyclooctadiene)rhodium(I)perchlorate
;
_space_group_IT_number 2
_symmetry_cell_setting triclinic
_symmetry_space_group_name_Hall '-P 1'
_symmetry_space_group_name_H-M 'P -1'
_atom_sites_solution_hydrogens geom
_atom_sites_solution_primary direct
_atom_sites_solution_secondary difmap
_audit_creation_method SHELXL
_cell_angle_alpha 86.06(6)
_cell_angle_beta 75.67(6)
_cell_angle_gamma 88.55(6)
_cell_formula_units_Z 2
_cell_length_a 11.084(5)
_cell_length_b 13.094(6)
_cell_length_c 16.338(6)
_cell_measurement_reflns_used 156
_cell_measurement_temperature 293
_cell_measurement_theta_max 28
_cell_measurement_theta_min 0
_cell_volume 2291.9(18)
_computing_cell_refinement 'XDS package'
_computing_data_collection 'XDS package'
_computing_data_reduction 'XDS package'
_computing_molecular_graphics PLATON
_computing_structure_refinement 'SHELXL-92 (Sheldrick, 1993)'
_computing_structure_solution 'SHELXS-86 (Sheldrick, 1990)'
_diffrn_ambient_temperature 293
_diffrn_measurement_device 'Mar Research image plate scanner'
_diffrn_measurement_method 'prophile data from theta/2theta scans'
_diffrn_radiation_monochromator graphite
_diffrn_radiation_source 'fine-focus sealed tube'
_diffrn_radiation_type MoK\a
_diffrn_radiation_wavelength 0.71073
_diffrn_reflns_av_R_equivalents 0.0000
_diffrn_reflns_av_sigmaI/netI 0.0228
_diffrn_reflns_limit_h_max 13
_diffrn_reflns_limit_h_min 0
_diffrn_reflns_limit_k_max 15
_diffrn_reflns_limit_k_min -15
_diffrn_reflns_limit_l_max 19
_diffrn_reflns_limit_l_min -18
_diffrn_reflns_number 6888
_diffrn_reflns_theta_max 25.04
_diffrn_reflns_theta_min 1.90
_diffrn_standards_decay_% 0
_diffrn_standards_interval_time 3
_diffrn_standards_number 3
_exptl_absorpt_coefficient_mu 3.732
_exptl_crystal_colour orange
_exptl_crystal_density_diffrn 1.730
_exptl_crystal_description prism
_exptl_crystal_F_000 1184
_exptl_crystal_size_max 0.34
_exptl_crystal_size_mid 0.26
_exptl_crystal_size_min 0.20
_refine_diff_density_max 1.799
_refine_diff_density_min -2.283
_refine_diff_density_rms 0.166
_refine_ls_extinction_coef 0.0056(5)
_refine_ls_extinction_expression Fc^*^=kFc[1+0.001xFc^2^\l^3^/sin(2\q)]^-1/4^
_refine_ls_extinction_method SHELXL
_refine_ls_goodness_of_fit_all 1.057
_refine_ls_goodness_of_fit_obs 1.064
_refine_ls_matrix_type full
_refine_ls_number_parameters 579
_refine_ls_number_reflns 6883
_refine_ls_number_restraints 0
_refine_ls_restrained_S_all 1.103
_refine_ls_restrained_S_obs 1.064
_refine_ls_R_factor_all 0.0551
_refine_ls_R_factor_obs 0.0470
_refine_ls_shift/esd_max -0.024
_refine_ls_shift/esd_mean 0.001
_refine_ls_structure_factor_coef Fsqd
_refine_ls_weighting_details 'w=1/[\s^2^(Fo^2^)+(0.0900P)^2^+9.3903P] where P=(Fo^2^+2Fc^2^)/3'
_refine_ls_weighting_scheme calc
_refine_ls_wR_factor_all 0.1382
_refine_ls_wR_factor_obs 0.1264
_reflns_number_observed 6239
_reflns_number_total 13199
_reflns_observed_criterion >2sigma(I)
_cod_data_source_file ic970557o_2.cif
_cod_data_source_block 2
_cod_depositor_comments
;
The following automatic conversions were performed:

'_refine_ls_weighting_scheme' value 'calc
w=1/[\s^2^(Fo^2^)+(0.0900P)^2^+9.3903P] where P=(Fo^2^+2Fc^2^)/3' was
changed to 'calc'. New tag '_refine_ls_weighting_details' was
created. The value of the new tag was set to
'w=1/[\s^2^(Fo^2^)+(0.0900P)^2^+9.3903P] where P=(Fo^2^+2Fc^2^)/3'.

Automatic conversion script
Id: cif_fix_values 3143 2015-03-26 13:38:13Z robertas 
;
_cod_original_cell_volume 2291.9
_cod_original_formula_sum 'C47.50 H48 Cl2 O5 P2 Pt Rh S2'
_cod_database_code 4322804

loop_
_symmetry_equiv_pos_as_xyz
'x, y, z'
'-x, -y, -z'

loop_
_atom_site_aniso_label
_atom_site_aniso_U_11
_atom_site_aniso_U_22
_atom_site_aniso_U_33
_atom_site_aniso_U_23
_atom_site_aniso_U_13
_atom_site_aniso_U_12
Pt 0.0254(2) 0.0306(2) 0.0258(2) 0.00096(11) -0.00343(11) -0.00174(12)
Rh 0.0378(3) 0.0421(4) 0.0387(3) 0.0084(3) -0.0128(3) -0.0081(3)
P1 0.0245(8) 0.0282(8) 0.0284(8) -0.0050(7) -0.0030(7) -0.0011(7)
P2 0.0307(9) 0.0293(8) 0.0253(8) 0.0014(7) -0.0062(7) -0.0036(7)
S1 0.0398(10) 0.0348(9) 0.0343(9) 0.0075(7) -0.0060(8) -0.0034(8)
S2 0.0244(9) 0.078(2) 0.0433(10) 0.0228(11) -0.0043(8) -0.0038(9)
Cl1 0.077(2) 0.071(2) 0.077(2) -0.0359(14) -0.0373(14) 0.0125(14)
O1 0.110(7) 0.114(7) 0.100(6) -0.062(6) -0.038(6) 0.006(6)
C1 0.126(11) 0.102(9) 0.039(5) 0.017(6) -0.040(6) -0.037(9)
C2 0.089(8) 0.088(8) 0.050(5) -0.026(6) -0.008(6) -0.016(7)
C3 0.126(15) 0.124(14) 0.183(19) -0.105(15) 0.006(14) -0.014(13)
C4 0.141(15) 0.060(8) 0.174(17) -0.012(10) -0.072(14) -0.007(9)
C5 0.087(8) 0.048(6) 0.108(9) 0.010(6) -0.052(8) -0.023(6)
C6 0.065(6) 0.077(7) 0.096(8) 0.002(6) -0.042(6) -0.025(6)
C7 0.096(10) 0.150(14) 0.104(11) 0.007(10) -0.069(9) 0.002(10)
C8 0.160(17) 0.169(17) 0.113(12) 0.056(12) -0.102(13) -0.051(14)
C11 0.021(3) 0.037(4) 0.043(4) 0.003(3) -0.005(3) -0.004(3)
C12 0.042(4) 0.043(4) 0.062(5) -0.004(4) -0.008(4) 0.000(4)
C13 0.047(5) 0.046(5) 0.081(7) 0.001(5) -0.008(5) 0.014(4)
C14 0.039(5) 0.071(7) 0.081(7) 0.032(6) -0.016(5) 0.004(5)
C15 0.062(6) 0.085(8) 0.060(6) 0.016(6) -0.031(5) 0.004(6)
C16 0.042(4) 0.062(5) 0.044(4) -0.003(4) -0.015(4) 0.000(4)
C21 0.031(3) 0.047(4) 0.025(3) -0.009(3) 0.000(3) 0.002(3)
C22 0.059(5) 0.055(5) 0.035(4) 0.001(4) -0.014(4) -0.006(4)
C23 0.076(7) 0.087(7) 0.028(4) 0.007(4) -0.006(4) -0.014(6)
C24 0.067(6) 0.101(9) 0.040(5) -0.022(6) -0.001(5) 0.006(6)
C25 0.084(7) 0.072(7) 0.052(5) -0.030(5) -0.009(5) -0.013(6)
C26 0.068(6) 0.063(6) 0.044(5) -0.019(4) -0.003(4) -0.016(5)
C31 0.040(4) 0.032(4) 0.028(3) -0.001(3) -0.009(3) -0.010(3)
C32 0.030(4) 0.039(4) 0.055(5) -0.008(4) 0.001(3) -0.003(3)
C33 0.051(5) 0.035(4) 0.076(6) -0.012(4) -0.001(5) -0.005(4)
C34 0.067(6) 0.041(5) 0.063(5) -0.012(4) -0.015(5) -0.018(5)
C35 0.043(5) 0.054(5) 0.051(5) -0.006(4) -0.003(4) -0.017(4)
C36 0.039(4) 0.047(4) 0.038(4) -0.006(3) -0.005(3) -0.008(4)
C41 0.032(4) 0.042(4) 0.030(3) -0.002(3) -0.007(3) -0.005(3)
C42 0.063(5) 0.049(5) 0.035(4) 0.004(4) -0.018(4) -0.005(4)
C43 0.075(7) 0.078(7) 0.039(4) -0.003(5) -0.025(5) -0.003(6)
C44 0.063(6) 0.083(7) 0.049(5) -0.028(5) -0.024(5) 0.003(5)
C45 0.059(5) 0.052(5) 0.054(5) -0.029(4) -0.014(4) 0.001(4)
C46 0.044(4) 0.045(4) 0.042(4) -0.003(4) -0.008(4) -0.001(4)
C51 0.035(4) 0.040(4) 0.022(3) 0.006(3) -0.010(3) -0.007(3)
C52 0.047(5) 0.044(4) 0.045(4) -0.008(4) 0.008(4) -0.007(4)
C53 0.042(5) 0.080(7) 0.051(5) -0.015(5) 0.003(4) -0.013(5)
C54 0.041(5) 0.085(7) 0.046(5) 0.015(5) -0.007(4) -0.027(5)
C55 0.044(5) 0.057(5) 0.068(6) 0.007(5) -0.015(5) -0.027(5)
C56 0.043(4) 0.036(4) 0.059(5) -0.004(4) -0.019(4) -0.008(4)
C61 0.042(4) 0.035(4) 0.033(4) 0.002(3) -0.004(3) -0.002(3)
C62 0.062(5) 0.030(4) 0.037(4) 0.005(3) -0.023(4) 0.013(4)
C63 0.074(7) 0.052(5) 0.067(6) 0.005(5) -0.011(5) 0.022(5)
C64 0.091(8) 0.046(5) 0.069(7) -0.012(5) -0.007(6) 0.019(6)
C65 0.108(9) 0.091(8) 0.045(5) -0.038(6) -0.022(6) 0.004(8)
C66 0.089(7) 0.053(5) 0.061(6) -0.026(5) -0.036(6) 0.025(5)
C71 0.070(6) 0.053(5) 0.069(6) -0.002(5) -0.015(5) 0.015(5)
C72 0.064(7) 0.091(9) 0.105(10) -0.013(8) -0.005(7) 0.020(7)
C73 0.061(7) 0.133(12) 0.064(7) 0.003(8) 0.009(5) 0.052(8)
Cl2 0.107(3) 0.119(3) 0.115(3) -0.033(2) -0.041(2) 0.001(2)
O5 0.126(8) 0.079(5) 0.108(6) -0.069(5) -0.058(6) 0.016(5)

loop_
_atom_site_label
_atom_site_type_symbol
_atom_site_fract_x
_atom_site_fract_y
_atom_site_fract_z
_atom_site_U_iso_or_equiv
_atom_site_thermal_displace_type
_atom_site_occupancy
_atom_site_calc_flag
_atom_site_refinement_flags
_atom_site_disorder_group
Pt Pt 0.00988(2) 0.17461(2) 0.236558(14) 0.02786(14) Uani 1 d . .
Rh Rh 0.15890(6) 0.18725(5) 0.37044(4) 0.0393(2) Uani 1 d . .
P1 P -0.2026(2) 0.15625(13) 0.27388(11) 0.0275(4) Uani 1 d . .
P2 P 0.0189(2) 0.29305(13) 0.12885(10) 0.0287(4) Uani 1 d . .
S1 S 0.0186(2) 0.06175(14) 0.35285(11) 0.0373(4) Uani 1 d . .
S2 S 0.2235(2) 0.1867(2) 0.22343(13) 0.0506(6) Uani 1 d . .
Cl1 Cl 0.3193(3) -0.3485(2) 0.2466(2) 0.0705(7) Uani 1 d . .
O1 O 0.3097(10) -0.4212(8) 0.1922(6) 0.103(3) Uani 1 d . .
O2A O 0.2110(26) -0.3204(22) 0.3037(18) 0.126(9) Uiso 0.50 d P .
O2B O 0.2059(22) -0.2839(19) 0.2690(15) 0.105(7) Uiso 0.50 d P .
O3A O 0.4361(19) -0.3549(16) 0.2680(13) 0.098(5) Uiso 0.50 d P .
O3B O 0.3106(23) -0.4048(19) 0.3275(15) 0.121(7) Uiso 0.50 d P .
O4A O 0.3902(34) -0.2682(28) 0.2248(23) 0.162(12) Uiso 0.50 d P .
O4B O 0.3534(30) -0.2554(24) 0.1827(20) 0.144(10) Uiso 0.50 d P .
C1 C 0.1384(14) 0.1554(11) 0.5022(6) 0.086(4) Uani 1 d . .
H1 H 0.1261(14) 0.0869(11) 0.4950(6) 0.066(5) Uiso 1 calc R .
C2 C 0.0492(13) 0.2238(10) 0.4907(7) 0.076(3) Uani 1 d . .
H2 H -0.0199(13) 0.1963(10) 0.4778(7) 0.066(5) Uiso 1 calc R .
C3 C 0.0465(19) 0.3422(15) 0.4963(14) 0.147(9) Uani 1 d . .
H3A H -0.0271(19) 0.3697(15) 0.4803(14) 0.205(28) Uiso 1 calc R .
H3B H 0.0392(19) 0.3572(15) 0.5547(14) 0.205(28) Uiso 1 calc R .
C4 C 0.1518(19) 0.3924(11) 0.4449(13) 0.119(6) Uani 1 d . .
H4A H 0.2035(19) 0.4117(11) 0.4812(13) 0.205(28) Uiso 1 calc R .
H4B H 0.1237(19) 0.4553(11) 0.4202(13) 0.205(28) Uiso 1 calc R .
C5 C 0.2323(12) 0.3358(8) 0.3746(9) 0.077(3) Uani 1 d . .
H5 H 0.2216(12) 0.3511(8) 0.3204(9) 0.066(5) Uiso 1 calc R .
C6 C 0.3210(11) 0.2628(9) 0.3834(8) 0.075(3) Uani 1 d . .
H6 H 0.3653(11) 0.2335(9) 0.3345(8) 0.066(5) Uiso 1 calc R .
C7 C 0.3517(15) 0.2269(14) 0.4646(10) 0.110(5) Uani 1 d . .
H7A H 0.4195(15) 0.1775(14) 0.4519(10) 0.205(28) Uiso 1 calc R .
H7B H 0.3823(15) 0.2849(14) 0.4871(10) 0.205(28) Uiso 1 calc R .
C8 C 0.2584(19) 0.1835(16) 0.5262(12) 0.138(8) Uani 1 d . .
H8A H 0.2361(19) 0.2300(16) 0.5713(12) 0.205(28) Uiso 1 calc R .
H8B H 0.2912(19) 0.1216(16) 0.5492(12) 0.205(28) Uiso 1 calc R .
C11 C -0.3089(6) 0.2400(6) 0.2309(5) 0.034(2) Uani 1 d . .
C12 C -0.3587(8) 0.3269(7) 0.2693(6) 0.050(2) Uani 1 d . .
H12 H -0.3365(8) 0.3448(7) 0.3177(6) 0.066(5) Uiso 1 calc R .
C13 C -0.4406(9) 0.3871(7) 0.2370(7) 0.060(2) Uani 1 d . .
H13 H -0.4741(9) 0.4454(7) 0.2639(7) 0.066(5) Uiso 1 calc R .
C14 C -0.4731(8) 0.3631(8) 0.1670(7) 0.065(3) Uani 1 d . .
H14 H -0.5292(8) 0.4041(8) 0.1454(7) 0.066(5) Uiso 1 calc R .
C15 C -0.4227(10) 0.2776(9) 0.1279(7) 0.067(3) Uani 1 d . .
H15 H -0.4444(10) 0.2608(9) 0.0790(7) 0.066(5) Uiso 1 calc R .
C16 C -0.3398(8) 0.2153(7) 0.1598(5) 0.049(2) Uani 1 d . .
H16 H -0.3059(8) 0.1574(7) 0.1325(5) 0.066(5) Uiso 1 calc R .
C21 C -0.2556(7) 0.1700(6) 0.3862(4) 0.035(2) Uani 1 d . .
C22 C -0.3265(8) 0.0987(7) 0.4414(5) 0.049(2) Uani 1 d . .
H22 H -0.3464(8) 0.0379(7) 0.4218(5) 0.066(5) Uiso 1 calc R .
C23 C -0.3681(10) 0.1162(9) 0.5252(5) 0.065(3) Uani 1 d . .
H23 H -0.4165(10) 0.0674(9) 0.5620(5) 0.066(5) Uiso 1 calc R .
C24 C -0.3397(11) 0.2037(10) 0.5552(6) 0.071(3) Uani 1 d . .
H24 H -0.3707(11) 0.2158(10) 0.6120(6) 0.066(5) Uiso 1 calc R .
C25 C -0.2672(11) 0.2730(9) 0.5031(6) 0.069(3) Uani 1 d . .
H25 H -0.2457(11) 0.3321(9) 0.5244(6) 0.066(5) Uiso 1 calc R .
C26 C -0.2239(10) 0.2580(8) 0.4181(6) 0.059(2) Uani 1 d . .
H26 H -0.1735(10) 0.3068(8) 0.3823(6) 0.066(5) Uiso 1 calc R .
C31 C -0.2511(7) 0.0302(5) 0.2548(4) 0.033(2) Uani 1 d . .
C32 C -0.1632(7) -0.0415(6) 0.2224(5) 0.043(2) Uani 1 d . .
H32 H -0.0792(7) -0.0250(6) 0.2098(5) 0.066(5) Uiso 1 calc R .
C33 C -0.1985(9) -0.1391(7) 0.2082(6) 0.056(2) Uani 1 d . .
H33 H -0.1389(9) -0.1876(7) 0.1856(6) 0.066(5) Uiso 1 calc R .
C34 C -0.3232(9) -0.1620(7) 0.2282(6) 0.056(2) Uani 1 d . .
H34 H -0.3480(9) -0.2270(7) 0.2198(6) 0.066(5) Uiso 1 calc R .
C35 C -0.4100(8) -0.0917(7) 0.2598(5) 0.050(2) Uani 1 d . .
H35 H -0.4940(8) -0.1082(7) 0.2723(5) 0.066(5) Uiso 1 calc R .
C36 C -0.3744(8) 0.0055(7) 0.2737(5) 0.042(2) Uani 1 d . .
H36 H -0.4346(8) 0.0537(7) 0.2959(5) 0.066(5) Uiso 1 calc R .
C41 C -0.0473(7) 0.2549(6) 0.0463(4) 0.035(2) Uani 1 d . .
C42 C -0.0670(9) 0.3241(7) -0.0171(5) 0.048(2) Uani 1 d . .
H42 H -0.0496(9) 0.3931(7) -0.0163(5) 0.066(5) Uiso 1 calc R .
C43 C -0.1124(10) 0.2900(9) -0.0810(6) 0.062(3) Uani 1 d . .
H43 H -0.1280(10) 0.3368(9) -0.1227(6) 0.066(5) Uiso 1 calc R .
C44 C -0.1352(10) 0.1890(9) -0.0848(6) 0.062(3) Uani 1 d . .
H44 H -0.1680(10) 0.1677(9) -0.1279(6) 0.066(5) Uiso 1 calc R .
C45 C -0.1104(9) 0.1198(7) -0.0259(6) 0.054(2) Uani 1 d . .
H45 H -0.1226(9) 0.0505(7) -0.0299(6) 0.066(5) Uiso 1 calc R .
C46 C -0.0664(8) 0.1520(6) 0.0410(5) 0.044(2) Uani 1 d . .
H46 H -0.0499(8) 0.1043(6) 0.0818(5) 0.066(5) Uiso 1 calc R .
C51 C 0.1728(7) 0.3315(6) 0.0667(4) 0.032(2) Uani 1 d . .
C52 C 0.2428(8) 0.2626(7) 0.0144(5) 0.048(2) Uani 1 d . .
H52 H 0.2132(8) 0.1968(7) 0.0142(5) 0.066(5) Uiso 1 calc R .
C53 C 0.3562(9) 0.2903(9) -0.0376(6) 0.060(2) Uani 1 d . .
H53 H 0.4032(9) 0.2436(9) -0.0732(6) 0.066(5) Uiso 1 calc R .
C54 C 0.3993(9) 0.3863(8) -0.0369(6) 0.059(3) Uani 1 d . .
H54 H 0.4761(9) 0.4052(8) -0.0721(6) 0.066(5) Uiso 1 calc R .
C55 C 0.3326(9) 0.4534(8) 0.0137(6) 0.056(2) Uani 1 d . .
H55 H 0.3629(9) 0.5192(8) 0.0128(6) 0.066(5) Uiso 1 calc R .
C56 C 0.2193(8) 0.4273(6) 0.0674(6) 0.045(2) Uani 1 d . .
H56 H 0.1748(8) 0.4743(6) 0.1038(6) 0.066(5) Uiso 1 calc R .
C61 C -0.0518(7) 0.4100(6) 0.1728(5) 0.038(2) Uani 1 d . .
C62 C -0.1481(8) 0.4639(6) 0.1499(5) 0.042(2) Uani 1 d . .
H62 H -0.1838(8) 0.4407(6) 0.1088(5) 0.066(5) Uiso 1 calc R .
C63 C -0.1902(11) 0.5508(8) 0.1879(7) 0.066(3) Uani 1 d . .
H63 H -0.2514(11) 0.5895(8) 0.1699(7) 0.066(5) Uiso 1 calc R .
C64 C -0.1445(12) 0.5836(8) 0.2526(7) 0.071(3) Uani 1 d . .
H64 H -0.1757(12) 0.6430(8) 0.2786(7) 0.066(5) Uiso 1 calc R .
C65 C -0.0528(13) 0.5280(10) 0.2786(6) 0.079(3) Uani 1 d . .
H65 H -0.0222(13) 0.5486(10) 0.3229(6) 0.066(5) Uiso 1 calc R .
C66 C -0.0066(11) 0.4416(7) 0.2383(6) 0.064(3) Uani 1 d . .
H66 H 0.0561(11) 0.4038(7) 0.2553(6) 0.066(5) Uiso 1 calc R .
C71 C 0.1173(10) -0.0433(8) 0.3101(7) 0.064(3) Uani 1 d . .
H71A H 0.1131(10) -0.0956(8) 0.3557(7) 0.205(28) Uiso 1 calc R .
H71B H 0.0812(10) -0.0720(8) 0.2685(7) 0.205(28) Uiso 1 calc R .
C72 C 0.2495(11) -0.0244(11) 0.2701(9) 0.090(4) Uani 1 d . .
H72A H 0.2894(11) -0.0095(11) 0.3145(9) 0.205(28) Uiso 1 calc R .
H72B H 0.2858(11) -0.0878(11) 0.2474(9) 0.205(28) Uiso 1 calc R .
C73 C 0.2834(11) 0.0569(12) 0.2025(7) 0.092(4) Uani 1 d . .
H73A H 0.2563(11) 0.0360(12) 0.1541(7) 0.205(28) Uiso 1 calc R .
H73B H 0.3735(11) 0.0604(12) 0.1858(7) 0.205(28) Uiso 1 calc R .
Cl2 Cl -0.4048(4) -0.0067(3) 0.0443(3) 0.1098(12) Uani 1 d . .
C70 C -0.4756(25) 0.0695(20) -0.0149(17) 0.083(7) Uiso 0.50 d P .
O5 O -0.4031(9) 0.5285(6) 0.4261(6) 0.097(3) Uani 1 d . .

loop_
_atom_type_symbol
_atom_type_description
_atom_type_scat_dispersion_real
_atom_type_scat_dispersion_imag
_atom_type_scat_source
C C 0.0033 0.0016 'International Tables Vol C Tables 4.2.6.8 and 6.1.1.4'
H H 0.0000 0.0000 'International Tables Vol C Tables 4.2.6.8 and 6.1.1.4'
Rh Rh -1.1178 0.9187 'International Tables Vol C Tables 4.2.6.8 and 6.1.1.4'
Pt Pt -1.7033 8.3905 'International Tables Vol C Tables 4.2.6.8 and 6.1.1.4'
S S 0.1246 0.1234 'International Tables Vol C Tables 4.2.6.8 and 6.1.1.4'
P P 0.1023 0.0942 'International Tables Vol C Tables 4.2.6.8 and 6.1.1.4'
Cl Cl 0.1484 0.1585 'International Tables Vol C Tables 4.2.6.8 and 6.1.1.4'
O O 0.0106 0.0060 'International Tables Vol C Tables 4.2.6.8 and 6.1.1.4'

loop_
_geom_angle_atom_site_label_1
_geom_angle_atom_site_label_2
_geom_angle_atom_site_label_3
_geom_angle
_geom_angle_site_symmetry_1
_geom_angle_site_symmetry_3
_geom_angle_publ_flag
P2 Pt P1 97.11(6) . . y
P2 Pt S2 91.37(7) . . y
P1 Pt S2 170.09(6) . . y
P2 Pt S1 173.38(6) . . y
P1 Pt S1 88.01(6) . . y
S2 Pt S1 83.17(7) . . y
P2 Pt Rh 123.60(4) . . ?
P1 Pt Rh 121.44(4) . . ?
S2 Pt Rh 48.89(5) . . ?
S1 Pt Rh 49.81(5) . . ?
C2 Rh C1 37.3(5) . . ?
C2 Rh C6 94.5(5) . . ?
C1 Rh C6 81.2(5) . . ?
C2 Rh C5 81.6(5) . . ?
C1 Rh C5 92.0(5) . . ?
C6 Rh C5 37.7(4) . . ?
C2 Rh S2 158.5(4) . . ?
C1 Rh S2 164.0(5) . . ?
C6 Rh S2 94.7(4) . . ?
C5 Rh S2 94.1(4) . . ?
C2 Rh S1 93.8(3) . . ?
C1 Rh S1 96.9(3) . . ?
C6 Rh S1 163.3(4) . . ?
C5 Rh S1 158.6(3) . . ?
S2 Rh S1 82.67(7) . . y
C2 Rh Pt 113.8(4) . . ?
C1 Rh Pt 139.8(4) . . ?
C6 Rh Pt 137.9(3) . . ?
C5 Rh Pt 113.9(3) . . ?
S2 Rh Pt 48.94(5) . . ?
S1 Rh Pt 49.11(4) . . ?
C21 P1 C31 106.7(3) . . ?
C21 P1 C11 102.7(4) . . ?
C31 P1 C11 101.9(3) . . ?
C21 P1 Pt 107.9(2) . . ?
C31 P1 Pt 112.7(3) . . ?
C11 P1 Pt 123.6(2) . . ?
C41 P2 C61 111.9(4) . . ?
C41 P2 C51 99.9(3) . . ?
C61 P2 C51 104.4(3) . . ?
C41 P2 Pt 114.9(2) . . ?
C61 P2 Pt 107.9(2) . . ?
C51 P2 Pt 117.2(2) . . ?
C71 S1 Pt 105.8(3) . . ?
C71 S1 Rh 104.4(4) . . ?
Pt S1 Rh 81.08(6) . . y
C73 S2 Rh 105.0(4) . . ?
C73 S2 Pt 104.4(5) . . ?
Rh S2 Pt 82.18(6) . . y
O4A Cl1 O1 123.8(16) . . ?
O4A Cl1 O2A 108.3(20) . . ?
O1 Cl1 O2A 117.2(12) . . ?
O4A Cl1 O3A 63.8(17) . . ?
O1 Cl1 O3A 111.5(10) . . ?
O2A Cl1 O3A 122.2(14) . . ?
O4A Cl1 O3B 120.5(19) . . ?
O1 Cl1 O3B 105.0(11) . . ?
O2A Cl1 O3B 70.5(15) . . ?
O3A Cl1 O3B 68.3(12) . . ?
O4A Cl1 O2B 91.7(18) . . ?
O1 Cl1 O2B 112.5(10) . . ?
O2A Cl1 O2B 29.2(13) . . ?
O3A Cl1 O2B 136.0(12) . . ?
O3B Cl1 O2B 99.6(13) . . ?
O4A Cl1 O4B 35.1(16) . . ?
O1 Cl1 O4B 99.4(13) . . ?
O2A Cl1 O4B 105.3(17) . . ?
O3A Cl1 O4B 95.3(14) . . ?
O3B Cl1 O4B 154.3(16) . . ?
O2B Cl1 O4B 78.0(15) . . ?
O2B O2A Cl1 82.7(35) . . ?
O2B O2A O3B 139.0(43) . . ?
Cl1 O2A O3B 56.6(14) . . ?
O2A O2B Cl1 68.1(33) . . ?
Cl1 O3A O4A 54.2(16) . . ?
Cl1 O3A O3B 56.7(11) . . ?
O4A O3A O3B 103.0(21) . . ?
Cl1 O3B O3A 55.0(11) . . ?
Cl1 O3B O2A 52.9(13) . . ?
O3A O3B O2A 98.2(18) . . ?
O4B O4A Cl1 87.1(38) . . ?
O4B O4A O3A 138.9(47) . . ?
Cl1 O4A O3A 62.0(18) . . ?
O4A O4B Cl1 57.8(32) . . ?
C2 C1 C8 124.4(14) . . ?
C2 C1 Rh 71.3(6) . . ?
C8 C1 Rh 109.8(9) . . ?
C1 C2 C3 128.9(14) . . ?
C1 C2 Rh 71.4(7) . . ?
C3 C2 Rh 109.1(10) . . ?
C4 C3 C2 114.3(15) . . ?
C3 C4 C5 117.9(12) . . ?
C6 C5 C4 125.6(13) . . ?
C6 C5 Rh 71.0(6) . . ?
C4 C5 Rh 110.9(9) . . ?
C5 C6 C7 125.6(14) . . ?
C5 C6 Rh 71.3(6) . . ?
C7 C6 Rh 110.3(9) . . ?
C8 C7 C6 116.9(12) . . ?
C7 C8 C1 118.0(12) . . ?
C16 C11 C12 119.4(8) . . ?
C16 C11 P1 119.0(6) . . ?
C12 C11 P1 121.6(6) . . ?
C13 C12 C11 120.5(9) . . ?
C14 C13 C12 120.7(10) . . ?
C13 C14 C15 119.0(9) . . ?
C14 C15 C16 121.1(10) . . ?
C11 C16 C15 119.2(10) . . ?
C22 C21 C26 118.3(7) . . ?
C22 C21 P1 123.5(6) . . ?
C26 C21 P1 118.2(6) . . ?
C23 C22 C21 120.4(9) . . ?
C24 C23 C22 120.8(9) . . ?
C25 C24 C23 119.9(9) . . ?
C24 C25 C26 120.8(9) . . ?
C25 C26 C21 119.7(9) . . ?
C36 C31 C32 119.5(7) . . ?
C36 C31 P1 120.7(6) . . ?
C32 C31 P1 119.8(6) . . ?
C31 C32 C33 120.7(7) . . ?
C34 C33 C32 118.5(9) . . ?
C35 C34 C33 121.0(8) . . ?
C34 C35 C36 120.3(8) . . ?
C31 C36 C35 120.0(8) . . ?
C46 C41 C42 119.2(7) . . ?
C46 C41 P2 118.7(6) . . ?
C42 C41 P2 121.7(6) . . ?
C43 C42 C41 119.3(8) . . ?
C44 C43 C42 121.4(9) . . ?
C45 C44 C43 120.0(8) . . ?
C44 C45 C46 120.1(8) . . ?
C41 C46 C45 119.8(8) . . ?
C56 C51 C52 118.9(7) . . ?
C56 C51 P2 122.7(6) . . ?
C52 C51 P2 118.4(6) . . ?
C53 C52 C51 120.4(8) . . ?
C54 C53 C52 119.6(10) . . ?
C55 C54 C53 120.5(8) . . ?
C54 C55 C56 121.1(8) . . ?
C51 C56 C55 119.4(9) . . ?
C62 C61 C66 119.3(8) . . ?
C62 C61 P2 126.1(6) . . ?
C66 C61 P2 114.4(6) . . ?
C63 C62 C61 119.3(8) . . ?
C62 C63 C64 121.6(9) . . ?
C65 C64 C63 119.6(10) . . ?
C64 C65 C66 119.1(9) . . ?
C65 C66 C61 120.9(10) . . ?
C72 C71 S1 119.2(9) . . ?
C73 C72 C71 119.2(10) . . ?
C72 C73 S2 118.7(8) . . ?
C70 Cl2 C70 67.8(15) . 2_455 ?
Cl2 C70 Cl2 112.2(15) . 2_455 ?
Cl2 C70 C70 58.6(14) . 2_455 ?
Cl2 C70 C70 53.6(13) 2_455 2_455 ?

loop_
_geom_bond_atom_site_label_1
_geom_bond_atom_site_label_2
_geom_bond_distance
_geom_bond_site_symmetry_2
_geom_bond_publ_flag
Pt P2 2.249(2) . y
Pt P1 2.297(2) . y
Pt S2 2.332(2) . y
Pt S1 2.345(2) . y
Pt Rh 3.0648(6) . y
Rh C2 2.118(11) . ?
Rh C1 2.120(9) . ?
Rh C6 2.134(9) . ?
Rh C5 2.139(10) . ?
Rh S2 2.331(2) . y
Rh S1 2.370(2) . y
P1 C21 1.804(7) . ?
P1 C31 1.819(7) . ?
P1 C11 1.823(7) . ?
P2 C41 1.791(7) . ?
P2 C61 1.813(8) . ?
P2 C51 1.819(7) . ?
S1 C71 1.804(11) . ?
S2 C73 1.832(14) . ?
Cl1 O4A 1.31(4) . ?
Cl1 O1 1.369(8) . ?
Cl1 O2A 1.38(3) . ?
Cl1 O3A 1.42(2) . ?
Cl1 O3B 1.45(2) . ?
Cl1 O2B 1.48(2) . ?
Cl1 O4B 1.54(3) . ?
O2A O2B 0.73(3) . ?
O2A O3B 1.64(4) . ?
O3A O4A 1.44(4) . ?
O3A O3B 1.61(3) . ?
O4A O4B 0.89(4) . ?
C1 C2 1.36(2) . ?
C1 C8 1.54(2) . ?
C2 C3 1.56(2) . ?
C3 C4 1.41(2) . ?
C4 C5 1.50(2) . ?
C5 C6 1.38(2) . ?
C6 C7 1.49(2) . ?
C7 C8 1.36(2) . ?
C11 C16 1.351(11) . ?
C11 C12 1.374(12) . ?
C12 C13 1.367(13) . ?
C13 C14 1.34(2) . ?
C14 C15 1.37(2) . ?
C15 C16 1.386(13) . ?
C21 C22 1.369(11) . ?
C21 C26 1.384(12) . ?
C22 C23 1.364(12) . ?
C23 C24 1.35(2) . ?
C24 C25 1.336(15) . ?
C25 C26 1.379(13) . ?
C31 C36 1.366(11) . ?
C31 C32 1.370(11) . ?
C32 C33 1.398(12) . ?
C33 C34 1.375(13) . ?
C34 C35 1.346(14) . ?
C35 C36 1.392(12) . ?
C41 C46 1.381(11) . ?
C41 C42 1.384(11) . ?
C42 C43 1.372(12) . ?
C43 C44 1.361(15) . ?
C44 C45 1.350(14) . ?
C45 C46 1.396(12) . ?
C51 C56 1.371(10) . ?
C51 C52 1.374(12) . ?
C52 C53 1.373(12) . ?
C53 C54 1.358(14) . ?
C54 C55 1.330(15) . ?
C55 C56 1.377(13) . ?
C61 C62 1.379(11) . ?
C61 C66 1.380(12) . ?
C62 C63 1.350(13) . ?
C63 C64 1.38(2) . ?
C64 C65 1.37(2) . ?
C65 C66 1.372(15) . ?
C71 C72 1.47(2) . ?
C72 C73 1.46(2) . ?
Cl2 C70 1.66(3) . ?
Cl2 C70 1.76(3) 2_455 ?
C70 Cl2 1.76(3) 2_455 ?
C70 C70 1.91(5) 2_455 ?
